data_7710151
loop_
_publ_author_name
'Duvinage, Daniel'
'Janssen, Marvin'
'Lork, Enno'
'Gr\"utzmacher, Hansj\"org'
'Mebs, Stefan'
'Beckmann, Jens'

_publ_section_title
;
 Heavier Bis(m-terphenyl)element phosphaethynolates of Group 13
;
_journal_name_full 'Dalton Transactions'
_journal_paper_doi 10.1039/D2DT00907B
_journal_year 2022
_chemical_formula_moiety 'C56 H62 In N2 O P Te'
_chemical_formula_sum 'C63 H70 In N2 O P Te'
_chemical_formula_weight 1144.60
_space_group_crystal_system monoclinic
_space_group_IT_number 14
_space_group_name_Hall '-P 2yn'
_space_group_name_H-M_alt 'P 1 21/n 1'
_atom_sites_solution_hydrogens geom
_atom_sites_solution_primary direct
_audit_creation_date 2022-01-17
_audit_creation_method
;
FinalCif V96 by Daniel Kratzert, Freiburg 2022,
https://dkratzert.de/finalcif.html
;
_audit_update_record
;
2022-01-19 deposited with the CCDC.	2022-04-28 downloaded from the CCDC.
;
_cell_angle_alpha 90
_cell_angle_beta 104.738(3)
_cell_angle_gamma 90
_cell_formula_units_Z 4
_cell_length_a 11.4267(10)
_cell_length_b 28.438(3)
_cell_length_c 17.4895(14)
_cell_measurement_reflns_used 9738
_cell_measurement_temperature 100.00
_cell_measurement_theta_max 31.79
_cell_measurement_theta_min 2.34
_cell_volume 5496.3(9)
_computing_molecular_graphics 'Olex2 1.5 (Dolomanov et al., 2009)'
_computing_publication_material 'Olex2 1.5 (Dolomanov et al., 2009)'
_computing_structure_refinement 'XL  (Sheldrick, 2008)'
_computing_structure_solution 'SHELXT (G. Sheldrick)'
_diffrn_ambient_environment N~2~
_diffrn_ambient_temperature 100.00
_diffrn_detector CPAD
_diffrn_detector_area_resol_mean 7.41
_diffrn_detector_type 'Bruker PHOTON 100'
_diffrn_measured_fraction_theta_full 0.998
_diffrn_measured_fraction_theta_max 0.995
_diffrn_measurement_device 'three-circle diffractometer'
_diffrn_measurement_device_type 'Bruker D8 VENTURE dual wavelength Mo/Cu'
_diffrn_measurement_method '\w and \f scans'
_diffrn_measurement_specimen_support 'MiTeGen micromount'
_diffrn_radiation_monochromator 'mirror optics'
_diffrn_radiation_probe x-ray
_diffrn_radiation_type MoK\a
_diffrn_radiation_wavelength 0.71073
_diffrn_reflns_av_R_equivalents 0.0748
_diffrn_reflns_av_unetI/netI 0.0877
_diffrn_reflns_Laue_measured_fraction_full 0.998
_diffrn_reflns_Laue_measured_fraction_max 0.995
_diffrn_reflns_limit_h_max 17
_diffrn_reflns_limit_h_min -13
_diffrn_reflns_limit_k_max 43
_diffrn_reflns_limit_k_min -43
_diffrn_reflns_limit_l_max 26
_diffrn_reflns_limit_l_min -26
_diffrn_reflns_number 95732
_diffrn_reflns_point_group_measured_fraction_full 0.998
_diffrn_reflns_point_group_measured_fraction_max 0.995
_diffrn_reflns_theta_full 25.242
_diffrn_reflns_theta_max 33.263
_diffrn_reflns_theta_min 1.977
_diffrn_source 'microfocus sealed X-ray tube'
_diffrn_source_type 'Incoatec I\ms'
_diffrn_standards_number 0
_exptl_absorpt_coefficient_mu 1.022
_exptl_absorpt_correction_T_max 0.7465
_exptl_absorpt_correction_T_min 0.6798
_exptl_absorpt_correction_type multi-scan
_exptl_absorpt_process_details
;
SADABS-2016/2 (Bruker,2016/2) was used for absorption correction.
wR2(int) was 0.0752 before and 0.0530 after correction.
The Ratio of minimum to maximum transmission is 0.9106.
The \l/2 correction factor is Not present.
;
_exptl_crystal_colour red
_exptl_crystal_colour_primary red
_exptl_crystal_density_diffrn 1.383
_exptl_crystal_description block
_exptl_crystal_F_000 2344
_exptl_crystal_size_max 0.25
_exptl_crystal_size_mid 0.2
_exptl_crystal_size_min 0.14
_refine_diff_density_max 0.717
_refine_diff_density_min -0.629
_refine_diff_density_rms 0.139
_refine_ls_extinction_method none
_refine_ls_goodness_of_fit_ref 1.022
_refine_ls_hydrogen_treatment constr
_refine_ls_matrix_type full
_refine_ls_number_parameters 575
_refine_ls_number_reflns 21074
_refine_ls_number_restraints 0
_refine_ls_restrained_S_all 1.022
_refine_ls_R_factor_all 0.0898
_refine_ls_R_factor_gt 0.0496
_refine_ls_shift/su_max 0.005
_refine_ls_shift/su_mean 0.000
_refine_ls_structure_factor_coef Fsqd
_refine_ls_weighting_details 'w=1/[\s^2^(Fo^2^)+(0.0301P)^2^+2.9074P] where P=(Fo^2^+2Fc^2^)/3'
_refine_ls_weighting_scheme calc
_refine_ls_wR_factor_gt 0.0762
_refine_ls_wR_factor_ref 0.0842
_reflns_Friedel_coverage 0.000
_reflns_number_gt 14438
_reflns_number_total 21074
_reflns_threshold_expression 'I > 2\s(I)'
_cod_data_source_file d2dt00907b3.cif
_cod_data_source_block janssenm210208_0m
_cod_database_code 7710151
_smtbx_masks_special_details
;
A solvent mask was calculated and 190 electrons were 
found in a volume of 898\%A^3^ in 1 void per unit cell. 
This is consistent with the presence of 
1[C7H8] per Asymmetric Unit 
which account for 200 electrons 
per unit cell.
;
_shelx_shelxl_version_number 2018/3
_olex2_refinement_description
;
1. Fixed Uiso
 At 1.2 times of:
  All C(H) groups
 At 1.5 times of:
  All C(H,H,H) groups
2.a Aromatic/amide H refined with riding coordinates:
 C32(H32), C42(H42), C43(H43), C44(H44), C34(H34), C22(H22), C62(H62),
 C24(H24), C14(H14), C52(H52), C12(H12), C64(H64), C13(H13), C54(H54)
2.b Idealised Me refined as rotating group:
 C28(H28A,H28B,H28C), C38(H38A,H38B,H38C), C26(H26A,H26B,H26C), C5(H5A,H5B,
 H5C), C36(H36A,H36B,H36C), C56(H56A,H56B,H56C), C68(H68A,H68B,H68C), C8(H8A,
 H8B,H8C), C7(H7A,H7B,H7C), C37(H37A,H37B,H37C), C6(H6A,H6B,H6C), C27(H27A,H27B,
 H27C), C67(H67A,H67B,H67C), C58(H58A,H58B,H58C), C66(H66A,H66B,H66C), C57(H57A,
 H57B,H57C)
;
_olex2_submission_special_instructions 'No special instructions were received'
_shelx_space_group_comment
;
The symmetry employed for this shelxl refinement is uniquely defined
by the following loop, which should always be used as a source of
symmetry information in preference to the above space-group names.
They are only intended as comments.
;
_smtbx_masks_void_probe_radius 1.2
_smtbx_masks_void_truncation_radius 1.2
_diffrn_measurement_ambient_temperature_device_make 'Oxford Cryostream 700'

loop_
_space_group_symop_operation_xyz
'x, y, z'
'-x+1/2, y+1/2, -z+1/2'
'-x, -y, -z'
'x-1/2, -y-1/2, z-1/2'

loop_
_atom_site_label
_atom_site_type_symbol
_atom_site_fract_x
_atom_site_fract_y
_atom_site_fract_z
_atom_site_U_iso_or_equiv
_atom_site_adp_type
_atom_site_occupancy
_atom_site_site_symmetry_order
_atom_site_calc_flag
_atom_site_refinement_flags_posn
_atom_site_refinement_flags_adp
_atom_site_refinement_flags_occupancy
_atom_site_disorder_assembly
_atom_site_disorder_group
Te1 Te 0.37771(2) 0.66992(2) 0.03370(2) 0.01356(4) Uani 1 1 d . . . . .
In1 In 0.40335(2) 0.64778(2) 0.19506(2) 0.00898(4) Uani 1 1 d . . . . .
P1 P 0.39572(6) 0.75359(2) 0.06758(4) 0.01630(13) Uani 1 1 d . . . . .
O1 O 0.37255(14) 0.72169(5) 0.21296(9) 0.0125(3) Uani 1 1 d . . . . .
C10 C 0.23445(19) 0.60886(8) 0.18984(13) 0.0114(4) Uani 1 1 d . . . . .
N1 N 0.49263(17) 0.81418(7) 0.26375(11) 0.0139(4) Uani 1 1 d . . . . .
C32 C 0.4494(2) 0.48415(8) 0.09513(14) 0.0175(5) Uani 1 1 d . . . . .
H32 H 0.468487 0.475301 0.047315 0.021 Uiso 1 1 calc R U . . .
N2 N 0.32544(17) 0.83877(7) 0.18669(11) 0.0135(4) Uani 1 1 d . . . . .
C31 C 0.3594(2) 0.51782(8) 0.09252(14) 0.0149(5) Uani 1 1 d . . . . .
C1 C 0.38573(19) 0.75458(8) 0.16384(13) 0.0118(4) Uani 1 1 d . . . . .
C28 C 0.1463(2) 0.64038(9) 0.36293(15) 0.0247(6) Uani 1 1 d . . . . .
H28A H 0.158083 0.650066 0.418149 0.037 Uiso 1 1 calc R U . . .
H28B H 0.218502 0.623733 0.356903 0.037 Uiso 1 1 calc R U . . .
H28C H 0.075971 0.619485 0.347859 0.037 Uiso 1 1 calc R U . . .
C38 C 0.3588(2) 0.52181(9) 0.31063(14) 0.0190(5) Uani 1 1 d . . . . .
H38A H 0.375146 0.555084 0.323663 0.029 Uiso 1 1 calc R U . . .
H38B H 0.406264 0.502281 0.353623 0.029 Uiso 1 1 calc R U . . .
H38C H 0.272467 0.515441 0.303674 0.029 Uiso 1 1 calc R U . . .
C26 C 0.0653(2) 0.71342(9) 0.09155(14) 0.0206(5) Uani 1 1 d . . . . .
H26A H 0.003878 0.689496 0.070262 0.031 Uiso 1 1 calc R U . . .
H26B H 0.142197 0.704286 0.080757 0.031 Uiso 1 1 calc R U . . .
H26C H 0.039070 0.743756 0.066409 0.031 Uiso 1 1 calc R U . . .
C25 C 0.1253(2) 0.68313(9) 0.31058(13) 0.0151(5) Uani 1 1 d . . . . .
C35 C 0.3938(2) 0.51041(8) 0.23470(13) 0.0146(5) Uani 1 1 d . . . . .
C30 C 0.33269(19) 0.53142(8) 0.16333(13) 0.0127(4) Uani 1 1 d . . . . .
C42 C 0.7178(2) 0.68375(9) 0.39520(13) 0.0165(5) Uani 1 1 d . . . . .
H42 H 0.727739 0.689755 0.449915 0.020 Uiso 1 1 calc R U . . .
C11 C 0.1258(2) 0.63091(8) 0.19520(13) 0.0130(4) Uani 1 1 d . . . . .
C5 C 0.2140(2) 0.84178(9) 0.12316(14) 0.0202(5) Uani 1 1 d . . . . .
H5A H 0.148484 0.853925 0.144443 0.030 Uiso 1 1 calc R U . . .
H5B H 0.192352 0.810434 0.100707 0.030 Uiso 1 1 calc R U . . .
H5C H 0.226617 0.862976 0.081806 0.030 Uiso 1 1 calc R U . . .
C43 C 0.8100(2) 0.69530(9) 0.36051(14) 0.0164(5) Uani 1 1 d . . . . .
H43 H 0.881481 0.710131 0.390548 0.020 Uiso 1 1 calc R U . . .
C51 C 0.4580(2) 0.67852(10) 0.43255(14) 0.0235(6) Uani 1 1 d . . . . .
C36 C 0.2884(2) 0.53754(9) 0.01432(14) 0.0217(5) Uani 1 1 d . . . . .
H36A H 0.330748 0.530513 -0.026525 0.033 Uiso 1 1 calc R U . . .
H36B H 0.280572 0.571675 0.018874 0.033 Uiso 1 1 calc R U . . .
H36C H 0.207737 0.523223 -0.000161 0.033 Uiso 1 1 calc R U . . .
C4 C 0.4742(2) 0.85960(8) 0.28830(14) 0.0166(5) Uani 1 1 d . . . . .
C15 C 0.22630(19) 0.56177(8) 0.16321(13) 0.0132(4) Uani 1 1 d . . . . .
C44 C 0.7969(2) 0.68498(8) 0.28164(13) 0.0146(5) Uani 1 1 d . . . . .
H44 H 0.861903 0.690950 0.258258 0.018 Uiso 1 1 calc R U . . .
C65 C 0.71732(19) 0.68763(8) 0.10103(13) 0.0139(5) Uani 1 1 d . . . . .
C21 C 0.0816(2) 0.71758(8) 0.17961(14) 0.0149(5) Uani 1 1 d . . . . .
C34 C 0.4834(2) 0.47695(8) 0.23446(14) 0.0170(5) Uani 1 1 d . . . . .
H34 H 0.526051 0.463200 0.283085 0.020 Uiso 1 1 calc R U . . .
C40 C 0.59105(19) 0.65550(8) 0.26910(13) 0.0107(4) Uani 1 1 d . . . . .
C3 C 0.3693(2) 0.87473(8) 0.23981(13) 0.0159(5) Uani 1 1 d . . . . .
C56 C 0.4421(2) 0.72886(10) 0.40580(15) 0.0260(6) Uani 1 1 d . . . . .
H56A H 0.519636 0.745378 0.422808 0.039 Uiso 1 1 calc R U . . .
H56B H 0.382398 0.744082 0.429134 0.039 Uiso 1 1 calc R U . . .
H56C H 0.413781 0.729959 0.348024 0.039 Uiso 1 1 calc R U . . .
C2 C 0.4019(2) 0.80198(8) 0.20171(13) 0.0131(4) Uani 1 1 d . . . . .
C22 C 0.0565(2) 0.75990(9) 0.21199(15) 0.0198(5) Uani 1 1 d . . . . .
H22 H 0.032075 0.786121 0.178027 0.024 Uiso 1 1 calc R U . . .
C33 C 0.5117(2) 0.46329(8) 0.16517(15) 0.0171(5) Uani 1 1 d . . . . .
C68 C 0.7220(2) 0.73945(8) 0.12039(14) 0.0177(5) Uani 1 1 d . . . . .
H68A H 0.665773 0.746314 0.152904 0.027 Uiso 1 1 calc R U . . .
H68B H 0.698935 0.757674 0.071281 0.027 Uiso 1 1 calc R U . . .
H68C H 0.804361 0.748002 0.149534 0.027 Uiso 1 1 calc R U . . .
C62 C 0.7132(2) 0.59363(9) 0.05797(14) 0.0173(5) Uani 1 1 d . . . . .
H62 H 0.709993 0.561478 0.042853 0.021 Uiso 1 1 calc R U . . .
C41 C 0.6101(2) 0.66340(8) 0.35129(13) 0.0147(5) Uani 1 1 d . . . . .
C8 C 0.6036(2) 0.78694(9) 0.29370(14) 0.0180(5) Uani 1 1 d . . . . .
H8A H 0.667096 0.798845 0.270269 0.027 Uiso 1 1 calc R U . . .
H8B H 0.587978 0.753772 0.279530 0.027 Uiso 1 1 calc R U . . .
H8C H 0.629980 0.789963 0.351359 0.027 Uiso 1 1 calc R U . . .
C23 C 0.0660(2) 0.76515(9) 0.29234(16) 0.0215(5) Uani 1 1 d . . . . .
C24 C 0.1027(2) 0.72648(9) 0.34057(15) 0.0201(5) Uani 1 1 d . . . . .
H24 H 0.112729 0.729686 0.395929 0.024 Uiso 1 1 calc R U . . .
C50 C 0.5295(2) 0.64694(9) 0.40179(13) 0.0184(5) Uani 1 1 d . . . . .
C7 C 0.5604(2) 0.88282(9) 0.35563(15) 0.0248(6) Uani 1 1 d . . . . .
H7A H 0.561914 0.865769 0.404565 0.037 Uiso 1 1 calc R U . . .
H7B H 0.534693 0.915340 0.360289 0.037 Uiso 1 1 calc R U . . .
H7C H 0.641527 0.882683 0.346482 0.037 Uiso 1 1 calc R U . . .
C14 C 0.1135(2) 0.53911(8) 0.13887(14) 0.0176(5) Uani 1 1 d . . . . .
H14 H 0.109796 0.507660 0.120103 0.021 Uiso 1 1 calc R U . . .
C37 C 0.6071(2) 0.42638(9) 0.16574(16) 0.0234(6) Uani 1 1 d . . . . .
H37A H 0.579491 0.405496 0.120126 0.035 Uiso 1 1 calc R U . . .
H37B H 0.620978 0.407969 0.214597 0.035 Uiso 1 1 calc R U . . .
H37C H 0.682638 0.441725 0.162860 0.035 Uiso 1 1 calc R U . . .
C61 C 0.69197(19) 0.60559(8) 0.13077(13) 0.0141(5) Uani 1 1 d . . . . .
C53 C 0.4161(3) 0.61684(14) 0.51782(15) 0.0413(9) Uani 1 1 d . . . . .
C20 C 0.11720(19) 0.67880(8) 0.22946(14) 0.0128(4) Uani 1 1 d . . . . .
C6 C 0.3049(3) 0.92060(9) 0.23507(16) 0.0246(6) Uani 1 1 d . . . . .
H6A H 0.293552 0.933822 0.181933 0.037 Uiso 1 1 calc R U . . .
H6B H 0.353029 0.942386 0.274078 0.037 Uiso 1 1 calc R U . . .
H6C H 0.225879 0.915783 0.246077 0.037 Uiso 1 1 calc R U . . .
C52 C 0.4035(2) 0.66271(12) 0.49057(15) 0.0339(8) Uani 1 1 d . . . . .
H52 H 0.356242 0.684029 0.512008 0.041 Uiso 1 1 calc R U . . .
C12 C 0.0148(2) 0.60726(9) 0.17099(14) 0.0184(5) Uani 1 1 d . . . . .
H12 H -0.057318 0.622698 0.174681 0.022 Uiso 1 1 calc R U . . .
C60 C 0.69389(19) 0.65307(8) 0.15288(13) 0.0112(4) Uani 1 1 d . . . . .
C55 C 0.5452(2) 0.60060(10) 0.43007(14) 0.0255(6) Uani 1 1 d . . . . .
C64 C 0.7397(2) 0.67389(9) 0.02951(14) 0.0182(5) Uani 1 1 d . . . . .
H64 H 0.755917 0.697376 -0.005020 0.022 Uiso 1 1 calc R U . . .
C13 C 0.0084(2) 0.56188(9) 0.14186(15) 0.0205(5) Uani 1 1 d . . . . .
H13 H -0.067617 0.546578 0.124111 0.025 Uiso 1 1 calc R U . . .
C45 C 0.6885(2) 0.66575(8) 0.23553(13) 0.0115(4) Uani 1 1 d . . . . .
C27 C 0.0275(3) 0.81030(11) 0.32390(19) 0.0371(7) Uani 1 1 d . . . . .
H27A H 0.060935 0.837071 0.301217 0.056 Uiso 1 1 calc R U . . .
H27B H 0.057482 0.810881 0.381602 0.056 Uiso 1 1 calc R U . . .
H27C H -0.061062 0.812308 0.309391 0.056 Uiso 1 1 calc R U . . .
C67 C 0.7726(3) 0.61250(11) -0.06747(15) 0.0321(7) Uani 1 1 d . . . . .
H67A H 0.846444 0.593436 -0.053687 0.048 Uiso 1 1 calc R U . . .
H67B H 0.786642 0.640539 -0.096472 0.048 Uiso 1 1 calc R U . . .
H67C H 0.706583 0.593983 -0.100650 0.048 Uiso 1 1 calc R U . . .
C54 C 0.4865(3) 0.58618(12) 0.48717(15) 0.0349(8) Uani 1 1 d . . . . .
H54 H 0.495225 0.554580 0.505343 0.042 Uiso 1 1 calc R U . . .
C58 C 0.6267(2) 0.56705(10) 0.40169(17) 0.0312(7) Uani 1 1 d . . . . .
H58A H 0.595485 0.561993 0.344705 0.047 Uiso 1 1 calc R U . . .
H58B H 0.629306 0.536992 0.429468 0.047 Uiso 1 1 calc R U . . .
H58C H 0.708420 0.580309 0.412403 0.047 Uiso 1 1 calc R U . . .
C63 C 0.7389(2) 0.62720(10) 0.00716(14) 0.0201(5) Uani 1 1 d . . . . .
C66 C 0.6775(2) 0.56676(8) 0.18636(15) 0.0192(5) Uani 1 1 d . . . . .
H66A H 0.592764 0.565103 0.188671 0.029 Uiso 1 1 calc R U . . .
H66B H 0.729067 0.573210 0.239287 0.029 Uiso 1 1 calc R U . . .
H66C H 0.701132 0.536719 0.167260 0.029 Uiso 1 1 calc R U . . .
C57 C 0.3513(3) 0.60067(18) 0.5792(2) 0.0739(15) Uani 1 1 d . . . . .
H57A H 0.391992 0.613839 0.630887 0.111 Uiso 1 1 calc R U . . .
H57B H 0.353038 0.566255 0.582217 0.111 Uiso 1 1 calc R U . . .
H57C H 0.267136 0.611493 0.563934 0.111 Uiso 1 1 calc R U . . .

loop_
_atom_site_aniso_label
_atom_site_aniso_U_11
_atom_site_aniso_U_22
_atom_site_aniso_U_33
_atom_site_aniso_U_23
_atom_site_aniso_U_13
_atom_site_aniso_U_12
Te1 0.01341(7) 0.01765(8) 0.00895(7) -0.00218(6) 0.00161(6) -0.00001(6)
In1 0.00604(7) 0.01093(7) 0.00916(7) -0.00084(6) 0.00042(5) -0.00127(6)
P1 0.0208(3) 0.0159(3) 0.0111(3) 0.0022(2) 0.0022(2) -0.0002(3)
O1 0.0145(8) 0.0118(8) 0.0118(7) -0.0003(6) 0.0044(6) -0.0011(6)
C10 0.0078(10) 0.0124(11) 0.0128(10) 0.0010(8) 0.0006(8) -0.0005(8)
N1 0.0132(9) 0.0124(9) 0.0150(9) -0.0015(8) 0.0018(8) 0.0014(8)
C32 0.0130(11) 0.0162(12) 0.0231(12) -0.0067(10) 0.0039(10) -0.0030(9)
N2 0.0130(9) 0.0123(9) 0.0147(9) 0.0011(7) 0.0026(8) 0.0021(7)
C31 0.0123(11) 0.0121(11) 0.0194(11) -0.0025(9) 0.0019(9) -0.0022(9)
C1 0.0076(10) 0.0126(11) 0.0133(10) -0.0004(9) -0.0009(9) 0.0015(8)
C28 0.0230(13) 0.0281(15) 0.0206(12) 0.0009(11) 0.0011(11) -0.0029(11)
C38 0.0197(12) 0.0159(12) 0.0202(12) 0.0024(10) 0.0026(10) -0.0031(10)
C26 0.0164(12) 0.0218(13) 0.0227(12) 0.0033(10) 0.0033(10) 0.0030(10)
C25 0.0059(10) 0.0215(13) 0.0165(11) -0.0022(9) 0.0000(9) -0.0025(9)
C35 0.0125(11) 0.0109(11) 0.0189(11) -0.0006(9) 0.0011(9) -0.0035(9)
C30 0.0079(10) 0.0098(11) 0.0193(11) -0.0015(9) 0.0013(9) -0.0026(8)
C42 0.0119(11) 0.0250(13) 0.0110(10) -0.0031(9) 0.0002(9) -0.0027(10)
C11 0.0092(10) 0.0133(11) 0.0165(11) 0.0007(9) 0.0030(9) -0.0016(9)
C5 0.0180(12) 0.0203(13) 0.0199(12) 0.0024(10) 0.0002(10) 0.0044(10)
C43 0.0089(10) 0.0202(13) 0.0174(11) -0.0027(10) -0.0014(9) -0.0037(9)
C51 0.0128(11) 0.0471(18) 0.0098(10) -0.0063(11) 0.0014(9) -0.0102(11)
C36 0.0222(13) 0.0222(14) 0.0200(12) -0.0025(10) 0.0038(11) 0.0050(11)
C4 0.0186(12) 0.0132(12) 0.0188(11) -0.0024(9) 0.0065(10) -0.0006(9)
C15 0.0073(10) 0.0161(11) 0.0159(11) 0.0001(9) 0.0021(9) 0.0003(9)
C44 0.0094(10) 0.0178(12) 0.0173(11) -0.0017(9) 0.0048(9) 0.0004(9)
C65 0.0053(10) 0.0198(12) 0.0156(11) -0.0010(9) 0.0007(9) 0.0002(9)
C21 0.0067(10) 0.0172(12) 0.0200(12) -0.0011(9) 0.0017(9) -0.0001(9)
C34 0.0105(11) 0.0139(12) 0.0238(12) 0.0034(9) -0.0006(10) -0.0021(9)
C40 0.0080(10) 0.0112(11) 0.0118(10) 0.0007(8) 0.0007(8) 0.0002(8)
C3 0.0204(12) 0.0101(11) 0.0182(11) -0.0006(9) 0.0069(10) -0.0033(9)
C56 0.0169(12) 0.0448(18) 0.0168(12) -0.0100(12) 0.0052(10) 0.0004(12)
C2 0.0126(10) 0.0141(11) 0.0121(10) -0.0010(9) 0.0023(9) 0.0006(9)
C22 0.0138(11) 0.0143(12) 0.0311(14) 0.0018(10) 0.0055(11) 0.0008(9)
C33 0.0101(10) 0.0117(11) 0.0275(13) -0.0004(10) 0.0014(10) -0.0012(9)
C68 0.0153(11) 0.0157(12) 0.0219(12) 0.0019(10) 0.0044(10) -0.0016(10)
C62 0.0099(11) 0.0208(13) 0.0199(12) -0.0102(10) 0.0016(10) 0.0001(9)
C41 0.0108(10) 0.0200(12) 0.0123(10) -0.0009(9) 0.0013(9) -0.0007(9)
C8 0.0154(11) 0.0170(12) 0.0190(12) -0.0026(10) -0.0007(10) 0.0016(10)
C23 0.0121(11) 0.0214(13) 0.0313(14) -0.0099(11) 0.0059(11) -0.0008(10)
C24 0.0118(11) 0.0296(15) 0.0184(12) -0.0086(11) 0.0031(10) -0.0048(10)
C50 0.0115(11) 0.0323(15) 0.0092(10) -0.0016(10) -0.0012(9) -0.0086(10)
C7 0.0264(14) 0.0201(14) 0.0254(13) -0.0082(11) 0.0020(11) -0.0036(11)
C14 0.0125(11) 0.0131(12) 0.0256(12) -0.0034(10) 0.0017(10) -0.0014(9)
C37 0.0186(13) 0.0171(13) 0.0347(15) 0.0035(11) 0.0072(11) 0.0046(10)
C61 0.0047(9) 0.0179(12) 0.0181(11) -0.0035(9) -0.0001(9) -0.0009(9)
C53 0.0200(14) 0.089(3) 0.0115(12) 0.0130(15) -0.0022(11) -0.0170(16)
C20 0.0041(9) 0.0148(12) 0.0204(11) -0.0028(9) 0.0045(9) -0.0022(8)
C6 0.0312(15) 0.0146(13) 0.0292(14) -0.0002(11) 0.0098(12) 0.0060(11)
C52 0.0161(13) 0.074(2) 0.0120(12) -0.0016(13) 0.0041(11) -0.0084(14)
C12 0.0080(10) 0.0187(13) 0.0280(13) -0.0027(10) 0.0035(10) 0.0008(9)
C60 0.0045(9) 0.0150(11) 0.0143(10) -0.0020(9) 0.0028(8) -0.0006(8)
C55 0.0193(13) 0.0365(16) 0.0153(12) 0.0048(11) -0.0057(10) -0.0139(12)
C64 0.0119(11) 0.0273(14) 0.0173(11) 0.0011(10) 0.0069(9) -0.0023(10)
C13 0.0084(10) 0.0176(13) 0.0323(14) -0.0028(11) -0.0008(10) -0.0051(9)
C45 0.0111(10) 0.0094(10) 0.0134(10) -0.0018(8) 0.0022(9) 0.0002(8)
C27 0.0308(16) 0.0309(17) 0.0482(19) -0.0172(14) 0.0076(15) 0.0036(13)
C67 0.0284(15) 0.049(2) 0.0215(13) -0.0118(13) 0.0122(12) -0.0027(14)
C54 0.0248(15) 0.055(2) 0.0184(13) 0.0153(13) -0.0069(12) -0.0202(14)
C58 0.0255(15) 0.0285(16) 0.0333(15) 0.0094(13) -0.0042(13) -0.0093(12)
C63 0.0107(11) 0.0333(15) 0.0159(11) -0.0077(11) 0.0025(9) -0.0004(10)
C66 0.0184(12) 0.0123(12) 0.0269(13) -0.0041(10) 0.0059(11) -0.0014(10)
C57 0.035(2) 0.150(5) 0.040(2) 0.048(2) 0.0150(17) -0.003(2)

loop_
_atom_type_symbol
_atom_type_description
_atom_type_scat_dispersion_real
_atom_type_scat_dispersion_imag
_atom_type_scat_source
C C 0.0033 0.0016 'International Tables Vol C Tables 4.2.6.8 and 6.1.1.4'
H H 0.0000 0.0000 'International Tables Vol C Tables 4.2.6.8 and 6.1.1.4'
In In -0.7276 1.3100 'International Tables Vol C Tables 4.2.6.8 and 6.1.1.4'
N N 0.0061 0.0033 'International Tables Vol C Tables 4.2.6.8 and 6.1.1.4'
O O 0.0106 0.0060 'International Tables Vol C Tables 4.2.6.8 and 6.1.1.4'
P P 0.1023 0.0942 'International Tables Vol C Tables 4.2.6.8 and 6.1.1.4'
Te Te -0.5308 1.6751 'International Tables Vol C Tables 4.2.6.8 and 6.1.1.4'

loop_
_geom_angle_atom_site_label_1
_geom_angle_atom_site_label_2
_geom_angle_atom_site_label_3
_geom_angle
_geom_angle_site_symmetry_1
_geom_angle_site_symmetry_3
_geom_angle_publ_flag
P1 Te1 In1 89.649(15) . . ?
O1 In1 Te1 87.07(4) . . ?
O1 In1 C10 108.67(7) . . ?
O1 In1 C40 89.32(7) . . ?
C10 In1 Te1 101.69(6) . . ?
C10 In1 C40 141.27(8) . . ?
C40 In1 Te1 113.54(6) . . ?
C1 P1 Te1 103.35(8) . . ?
C1 O1 In1 123.38(13) . . ?
C11 C10 In1 123.21(16) . . ?
C15 C10 In1 118.21(15) . . ?
C15 C10 C11 117.2(2) . . ?
C4 N1 C8 124.42(19) . . ?
C2 N1 C4 110.01(19) . . ?
C2 N1 C8 124.97(19) . . ?
C31 C32 H32 119.0 . . ?
C33 C32 H32 119.0 . . ?
C33 C32 C31 122.1(2) . . ?
C3 N2 C5 124.17(19) . . ?
C2 N2 C5 126.1(2) . . ?
C2 N2 C3 109.68(19) . . ?
C32 C31 C30 118.9(2) . . ?
C32 C31 C36 120.4(2) . . ?
C30 C31 C36 120.6(2) . . ?
O1 C1 P1 132.99(17) . . ?
O1 C1 C2 112.17(19) . . ?
C2 C1 P1 114.75(16) . . ?
H28A C28 H28B 109.5 . . ?
H28A C28 H28C 109.5 . . ?
H28B C28 H28C 109.5 . . ?
C25 C28 H28A 109.5 . . ?
C25 C28 H28B 109.5 . . ?
C25 C28 H28C 109.5 . . ?
H38A C38 H38B 109.5 . . ?
H38A C38 H38C 109.5 . . ?
H38B C38 H38C 109.5 . . ?
C35 C38 H38A 109.5 . . ?
C35 C38 H38B 109.5 . . ?
C35 C38 H38C 109.5 . . ?
H26A C26 H26B 109.5 . . ?
H26A C26 H26C 109.5 . . ?
H26B C26 H26C 109.5 . . ?
C21 C26 H26A 109.5 . . ?
C21 C26 H26B 109.5 . . ?
C21 C26 H26C 109.5 . . ?
C24 C25 C28 120.2(2) . . ?
C24 C25 C20 119.3(2) . . ?
C20 C25 C28 120.2(2) . . ?
C30 C35 C38 120.5(2) . . ?
C34 C35 C38 120.3(2) . . ?
C34 C35 C30 119.2(2) . . ?
C31 C30 C15 121.3(2) . . ?
C35 C30 C31 119.9(2) . . ?
C35 C30 C15 118.0(2) . . ?
C43 C42 H42 119.4 . . ?
C43 C42 C41 121.3(2) . . ?
C41 C42 H42 119.4 . . ?
C10 C11 C20 125.18(19) . . ?
C12 C11 C10 120.6(2) . . ?
C12 C11 C20 114.16(19) . . ?
N2 C5 H5A 109.5 . . ?
N2 C5 H5B 109.5 . . ?
N2 C5 H5C 109.5 . . ?
H5A C5 H5B 109.5 . . ?
H5A C5 H5C 109.5 . . ?
H5B C5 H5C 109.5 . . ?
C42 C43 H43 120.4 . . ?
C44 C43 C42 119.1(2) . . ?
C44 C43 H43 120.4 . . ?
C50 C51 C56 121.6(2) . . ?
C52 C51 C56 119.5(3) . . ?
C52 C51 C50 118.8(3) . . ?
C31 C36 H36A 109.5 . . ?
C31 C36 H36B 109.5 . . ?
C31 C36 H36C 109.5 . . ?
H36A C36 H36B 109.5 . . ?
H36A C36 H36C 109.5 . . ?
H36B C36 H36C 109.5 . . ?
N1 C4 C7 122.3(2) . . ?
C3 C4 N1 106.4(2) . . ?
C3 C4 C7 131.3(2) . . ?
C10 C15 C30 124.3(2) . . ?
C14 C15 C10 120.8(2) . . ?
C14 C15 C30 114.8(2) . . ?
C43 C44 H44 119.6 . . ?
C43 C44 C45 120.8(2) . . ?
C45 C44 H44 119.6 . . ?
C60 C65 C68 122.6(2) . . ?
C64 C65 C68 118.1(2) . . ?
C64 C65 C60 119.4(2) . . ?
C22 C21 C26 119.9(2) . . ?
C22 C21 C20 119.0(2) . . ?
C20 C21 C26 121.0(2) . . ?
C35 C34 H34 119.1 . . ?
C33 C34 C35 121.8(2) . . ?
C33 C34 H34 119.1 . . ?
C41 C40 In1 119.00(15) . . ?
C45 C40 In1 121.66(15) . . ?
C45 C40 C41 117.02(19) . . ?
N2 C3 C6 121.3(2) . . ?
C4 C3 N2 107.3(2) . . ?
C4 C3 C6 131.4(2) . . ?
C51 C56 H56A 109.5 . . ?
C51 C56 H56B 109.5 . . ?
C51 C56 H56C 109.5 . . ?
H56A C56 H56B 109.5 . . ?
H56A C56 H56C 109.5 . . ?
H56B C56 H56C 109.5 . . ?
N1 C2 N2 106.65(19) . . ?
N1 C2 C1 125.1(2) . . ?
N2 C2 C1 128.0(2) . . ?
C21 C22 H22 118.9 . . ?
C23 C22 C21 122.3(2) . . ?
C23 C22 H22 118.9 . . ?
C32 C33 C34 118.1(2) . . ?
C32 C33 C37 120.7(2) . . ?
C34 C33 C37 121.1(2) . . ?
C65 C68 H68A 109.5 . . ?
C65 C68 H68B 109.5 . . ?
C65 C68 H68C 109.5 . . ?
H68A C68 H68B 109.5 . . ?
H68A C68 H68C 109.5 . . ?
H68B C68 H68C 109.5 . . ?
C61 C62 H62 119.0 . . ?
C63 C62 H62 119.0 . . ?
C63 C62 C61 122.1(2) . . ?
C42 C41 C40 120.6(2) . . ?
C42 C41 C50 113.01(19) . . ?
C40 C41 C50 126.0(2) . . ?
N1 C8 H8A 109.5 . . ?
N1 C8 H8B 109.5 . . ?
N1 C8 H8C 109.5 . . ?
H8A C8 H8B 109.5 . . ?
H8A C8 H8C 109.5 . . ?
H8B C8 H8C 109.5 . . ?
C22 C23 C27 120.5(2) . . ?
C24 C23 C22 117.7(2) . . ?
C24 C23 C27 121.7(2) . . ?
C25 C24 H24 119.0 . . ?
C23 C24 C25 122.1(2) . . ?
C23 C24 H24 119.0 . . ?
C51 C50 C41 121.8(2) . . ?
C55 C50 C51 119.9(2) . . ?
C55 C50 C41 117.2(2) . . ?
C4 C7 H7A 109.5 . . ?
C4 C7 H7B 109.5 . . ?
C4 C7 H7C 109.5 . . ?
H7A C7 H7B 109.5 . . ?
H7A C7 H7C 109.5 . . ?
H7B C7 H7C 109.5 . . ?
C15 C14 H14 119.5 . . ?
C13 C14 C15 120.9(2) . . ?
C13 C14 H14 119.5 . . ?
C33 C37 H37A 109.5 . . ?
C33 C37 H37B 109.5 . . ?
C33 C37 H37C 109.5 . . ?
H37A C37 H37B 109.5 . . ?
H37A C37 H37C 109.5 . . ?
H37B C37 H37C 109.5 . . ?
C62 C61 C60 119.4(2) . . ?
C62 C61 C66 118.8(2) . . ?
C60 C61 C66 121.6(2) . . ?
C52 C53 C57 120.1(3) . . ?
C54 C53 C52 118.7(3) . . ?
C54 C53 C57 121.2(3) . . ?
C25 C20 C11 119.3(2) . . ?
C21 C20 C25 119.6(2) . . ?
C21 C20 C11 120.3(2) . . ?
C3 C6 H6A 109.5 . . ?
C3 C6 H6B 109.5 . . ?
C3 C6 H6C 109.5 . . ?
H6A C6 H6B 109.5 . . ?
H6A C6 H6C 109.5 . . ?
H6B C6 H6C 109.5 . . ?
C51 C52 H52 119.1 . . ?
C53 C52 C51 121.9(3) . . ?
C53 C52 H52 119.1 . . ?
C11 C12 H12 119.4 . . ?
C13 C12 C11 121.2(2) . . ?
C13 C12 H12 119.4 . . ?
C65 C60 C45 120.8(2) . . ?
C61 C60 C65 119.1(2) . . ?
C61 C60 C45 119.6(2) . . ?
C50 C55 C58 120.9(2) . . ?
C54 C55 C50 119.1(3) . . ?
C54 C55 C58 120.0(3) . . ?
C65 C64 H64 118.9 . . ?
C63 C64 C65 122.2(2) . . ?
C63 C64 H64 118.9 . . ?
C14 C13 C12 119.2(2) . . ?
C14 C13 H13 120.4 . . ?
C12 C13 H13 120.4 . . ?
C44 C45 C40 120.9(2) . . ?
C44 C45 C60 113.52(19) . . ?
C40 C45 C60 125.25(19) . . ?
C23 C27 H27A 109.5 . . ?
C23 C27 H27B 109.5 . . ?
C23 C27 H27C 109.5 . . ?
H27A C27 H27B 109.5 . . ?
H27A C27 H27C 109.5 . . ?
H27B C27 H27C 109.5 . . ?
H67A C67 H67B 109.5 . . ?
H67A C67 H67C 109.5 . . ?
H67B C67 H67C 109.5 . . ?
C63 C67 H67A 109.5 . . ?
C63 C67 H67B 109.5 . . ?
C63 C67 H67C 109.5 . . ?
C53 C54 C55 121.6(3) . . ?
C53 C54 H54 119.2 . . ?
C55 C54 H54 119.2 . . ?
C55 C58 H58A 109.5 . . ?
C55 C58 H58B 109.5 . . ?
C55 C58 H58C 109.5 . . ?
H58A C58 H58B 109.5 . . ?
H58A C58 H58C 109.5 . . ?
H58B C58 H58C 109.5 . . ?
C62 C63 C67 120.4(2) . . ?
C64 C63 C62 117.8(2) . . ?
C64 C63 C67 121.7(2) . . ?
C61 C66 H66A 109.5 . . ?
C61 C66 H66B 109.5 . . ?
C61 C66 H66C 109.5 . . ?
H66A C66 H66B 109.5 . . ?
H66A C66 H66C 109.5 . . ?
H66B C66 H66C 109.5 . . ?
C53 C57 H57A 109.5 . . ?
C53 C57 H57B 109.5 . . ?
C53 C57 H57C 109.5 . . ?
H57A C57 H57B 109.5 . . ?
H57A C57 H57C 109.5 . . ?
H57B C57 H57C 109.5 . . ?

loop_
_geom_bond_atom_site_label_1
_geom_bond_atom_site_label_2
_geom_bond_distance
_geom_bond_site_symmetry_2
_geom_bond_publ_flag
Te1 In1 2.8330(3) . ?
Te1 P1 2.4479(7) . ?
In1 O1 2.1667(16) . ?
In1 C10 2.206(2) . ?
In1 C40 2.216(2) . ?
P1 C1 1.716(2) . ?
O1 C1 1.304(3) . ?
C10 C11 1.415(3) . ?
C10 C15 1.413(3) . ?
N1 C4 1.394(3) . ?
N1 C2 1.342(3) . ?
N1 C8 1.464(3) . ?
C32 H32 0.9500 . ?
C32 C31 1.398(3) . ?
C32 C33 1.384(3) . ?
N2 C5 1.464(3) . ?
N2 C3 1.387(3) . ?
N2 C2 1.345(3) . ?
C31 C30 1.403(3) . ?
C31 C36 1.510(3) . ?
C1 C2 1.493(3) . ?
C28 H28A 0.9800 . ?
C28 H28B 0.9800 . ?
C28 H28C 0.9800 . ?
C28 C25 1.504(3) . ?
C38 H38A 0.9800 . ?
C38 H38B 0.9800 . ?
C38 H38C 0.9800 . ?
C38 C35 1.516(3) . ?
C26 H26A 0.9800 . ?
C26 H26B 0.9800 . ?
C26 H26C 0.9800 . ?
C26 C21 1.508(3) . ?
C25 C24 1.389(3) . ?
C25 C20 1.404(3) . ?
C35 C30 1.400(3) . ?
C35 C34 1.399(3) . ?
C30 C15 1.490(3) . ?
C42 H42 0.9500 . ?
C42 C43 1.383(3) . ?
C42 C41 1.399(3) . ?
C11 C20 1.501(3) . ?
C11 C12 1.403(3) . ?
C5 H5A 0.9800 . ?
C5 H5B 0.9800 . ?
C5 H5C 0.9800 . ?
C43 H43 0.9500 . ?
C43 C44 1.381(3) . ?
C51 C56 1.503(4) . ?
C51 C50 1.410(4) . ?
C51 C52 1.394(4) . ?
C36 H36A 0.9800 . ?
C36 H36B 0.9800 . ?
C36 H36C 0.9800 . ?
C4 C3 1.350(3) . ?
C4 C7 1.484(3) . ?
C15 C14 1.406(3) . ?
C44 H44 0.9500 . ?
C44 C45 1.405(3) . ?
C65 C68 1.510(3) . ?
C65 C60 1.408(3) . ?
C65 C64 1.395(3) . ?
C21 C22 1.391(3) . ?
C21 C20 1.401(3) . ?
C34 H34 0.9500 . ?
C34 C33 1.387(3) . ?
C40 C41 1.416(3) . ?
C40 C45 1.415(3) . ?
C3 C6 1.489(3) . ?
C56 H56A 0.9800 . ?
C56 H56B 0.9800 . ?
C56 H56C 0.9800 . ?
C22 H22 0.9500 . ?
C22 C23 1.390(4) . ?
C33 C37 1.511(3) . ?
C68 H68A 0.9800 . ?
C68 H68B 0.9800 . ?
C68 H68C 0.9800 . ?
C62 H62 0.9500 . ?
C62 C61 1.398(3) . ?
C62 C63 1.385(4) . ?
C41 C50 1.503(3) . ?
C8 H8A 0.9800 . ?
C8 H8B 0.9800 . ?
C8 H8C 0.9800 . ?
C23 C24 1.385(4) . ?
C23 C27 1.507(4) . ?
C24 H24 0.9500 . ?
C50 C55 1.403(4) . ?
C7 H7A 0.9800 . ?
C7 H7B 0.9800 . ?
C7 H7C 0.9800 . ?
C14 H14 0.9500 . ?
C14 C13 1.377(3) . ?
C37 H37A 0.9800 . ?
C37 H37B 0.9800 . ?
C37 H37C 0.9800 . ?
C61 C60 1.403(3) . ?
C61 C66 1.508(3) . ?
C53 C52 1.384(5) . ?
C53 C54 1.383(5) . ?
C53 C57 1.522(4) . ?
C6 H6A 0.9800 . ?
C6 H6B 0.9800 . ?
C6 H6C 0.9800 . ?
C52 H52 0.9500 . ?
C12 H12 0.9500 . ?
C12 C13 1.383(3) . ?
C60 C45 1.506(3) . ?
C55 C54 1.398(4) . ?
C55 C58 1.503(4) . ?
C64 H64 0.9500 . ?
C64 C63 1.384(4) . ?
C13 H13 0.9500 . ?
C27 H27A 0.9800 . ?
C27 H27B 0.9800 . ?
C27 H27C 0.9800 . ?
C67 H67A 0.9800 . ?
C67 H67B 0.9800 . ?
C67 H67C 0.9800 . ?
C67 C63 1.511(3) . ?
C54 H54 0.9500 . ?
C58 H58A 0.9800 . ?
C58 H58B 0.9800 . ?
C58 H58C 0.9800 . ?
C66 H66A 0.9800 . ?
C66 H66B 0.9800 . ?
C66 H66C 0.9800 . ?
C57 H57A 0.9800 . ?
C57 H57B 0.9800 . ?
C57 H57C 0.9800 . ?

loop_
_geom_torsion_atom_site_label_1
_geom_torsion_atom_site_label_2
_geom_torsion_atom_site_label_3
_geom_torsion_atom_site_label_4
_geom_torsion
_geom_torsion_site_symmetry_1
_geom_torsion_site_symmetry_2
_geom_torsion_site_symmetry_3
_geom_torsion_site_symmetry_4
_geom_torsion_publ_flag
Te1 P1 C1 O1 0.4(2) . . . . ?
Te1 P1 C1 C2 176.39(14) . . . . ?
In1 O1 C1 P1 16.2(3) . . . . ?
In1 O1 C1 C2 -159.91(14) . . . . ?
In1 C10 C11 C20 -20.2(3) . . . . ?
In1 C10 C11 C12 162.97(17) . . . . ?
In1 C10 C15 C30 21.0(3) . . . . ?
In1 C10 C15 C14 -163.24(17) . . . . ?
In1 C40 C41 C42 -158.41(18) . . . . ?
In1 C40 C41 C50 29.0(3) . . . . ?
In1 C40 C45 C44 159.65(17) . . . . ?
In1 C40 C45 C60 -27.3(3) . . . . ?
P1 C1 C2 N1 -116.0(2) . . . . ?
P1 C1 C2 N2 70.9(3) . . . . ?
O1 C1 C2 N1 60.8(3) . . . . ?
O1 C1 C2 N2 -112.2(3) . . . . ?
C10 C11 C20 C25 -89.3(3) . . . . ?
C10 C11 C20 C21 101.3(3) . . . . ?
C10 C11 C12 C13 0.4(4) . . . . ?
C10 C15 C14 C13 -1.3(4) . . . . ?
N1 C4 C3 N2 -0.1(3) . . . . ?
N1 C4 C3 C6 -177.7(2) . . . . ?
C32 C31 C30 C35 -1.6(3) . . . . ?
C32 C31 C30 C15 -171.1(2) . . . . ?
C31 C32 C33 C34 -0.5(4) . . . . ?
C31 C32 C33 C37 178.9(2) . . . . ?
C31 C30 C15 C10 -110.6(3) . . . . ?
C31 C30 C15 C14 73.3(3) . . . . ?
C28 C25 C24 C23 -170.6(2) . . . . ?
C28 C25 C20 C11 1.9(3) . . . . ?
C28 C25 C20 C21 171.5(2) . . . . ?
C38 C35 C30 C31 -175.0(2) . . . . ?
C38 C35 C30 C15 -5.2(3) . . . . ?
C38 C35 C34 C33 175.4(2) . . . . ?
C26 C21 C22 C23 177.7(2) . . . . ?
C26 C21 C20 C25 -176.5(2) . . . . ?
C26 C21 C20 C11 -7.1(3) . . . . ?
C35 C30 C15 C10 79.7(3) . . . . ?
C35 C30 C15 C14 -96.3(3) . . . . ?
C35 C34 C33 C32 0.7(3) . . . . ?
C35 C34 C33 C37 -178.8(2) . . . . ?
C30 C35 C34 C33 -1.3(3) . . . . ?
C30 C15 C14 C13 174.8(2) . . . . ?
C42 C43 C44 C45 4.0(4) . . . . ?
C42 C41 C50 C51 77.9(3) . . . . ?
C42 C41 C50 C55 -90.1(3) . . . . ?
C11 C10 C15 C30 -172.2(2) . . . . ?
C11 C10 C15 C14 3.6(3) . . . . ?
C11 C12 C13 C14 2.0(4) . . . . ?
C5 N2 C3 C4 -178.8(2) . . . . ?
C5 N2 C3 C6 -0.9(3) . . . . ?
C5 N2 C2 N1 179.0(2) . . . . ?
C5 N2 C2 C1 -7.0(4) . . . . ?
C43 C42 C41 C40 -2.1(4) . . . . ?
C43 C42 C41 C50 171.4(2) . . . . ?
C43 C44 C45 C40 -1.4(3) . . . . ?
C43 C44 C45 C60 -175.2(2) . . . . ?
C51 C50 C55 C54 1.6(3) . . . . ?
C51 C50 C55 C58 -176.4(2) . . . . ?
C36 C31 C30 C35 175.6(2) . . . . ?
C36 C31 C30 C15 6.2(3) . . . . ?
C4 N1 C2 N2 -0.4(3) . . . . ?
C4 N1 C2 C1 -174.7(2) . . . . ?
C15 C10 C11 C20 173.7(2) . . . . ?
C15 C10 C11 C12 -3.2(3) . . . . ?
C15 C14 C13 C12 -1.5(4) . . . . ?
C65 C60 C45 C44 -60.3(3) . . . . ?
C65 C60 C45 C40 126.2(2) . . . . ?
C65 C64 C63 C62 0.9(3) . . . . ?
C65 C64 C63 C67 -175.2(2) . . . . ?
C21 C22 C23 C24 0.5(4) . . . . ?
C21 C22 C23 C27 -174.6(2) . . . . ?
C34 C35 C30 C31 1.8(3) . . . . ?
C34 C35 C30 C15 171.6(2) . . . . ?
C40 C41 C50 C51 -109.1(3) . . . . ?
C40 C41 C50 C55 83.0(3) . . . . ?
C3 N2 C2 N1 0.4(2) . . . . ?
C3 N2 C2 C1 174.5(2) . . . . ?
C56 C51 C50 C41 10.4(3) . . . . ?
C56 C51 C50 C55 178.1(2) . . . . ?
C56 C51 C52 C53 -179.4(2) . . . . ?
C2 N1 C4 C3 0.3(3) . . . . ?
C2 N1 C4 C7 -179.6(2) . . . . ?
C2 N2 C3 C4 -0.2(3) . . . . ?
C2 N2 C3 C6 177.7(2) . . . . ?
C22 C21 C20 C25 0.9(3) . . . . ?
C22 C21 C20 C11 170.3(2) . . . . ?
C22 C23 C24 C25 -2.4(4) . . . . ?
C33 C32 C31 C30 1.0(3) . . . . ?
C33 C32 C31 C36 -176.3(2) . . . . ?
C68 C65 C60 C61 -179.5(2) . . . . ?
C68 C65 C60 C45 -8.2(3) . . . . ?
C68 C65 C64 C63 179.1(2) . . . . ?
C62 C61 C60 C65 0.0(3) . . . . ?
C62 C61 C60 C45 -171.4(2) . . . . ?
C41 C42 C43 C44 -2.3(4) . . . . ?
C41 C40 C45 C44 -2.9(3) . . . . ?
C41 C40 C45 C60 170.2(2) . . . . ?
C41 C50 C55 C54 169.8(2) . . . . ?
C41 C50 C55 C58 -8.3(3) . . . . ?
C8 N1 C4 C3 171.8(2) . . . . ?
C8 N1 C4 C7 -8.1(4) . . . . ?
C8 N1 C2 N2 -171.8(2) . . . . ?
C8 N1 C2 C1 13.9(4) . . . . ?
C24 C25 C20 C11 -172.2(2) . . . . ?
C24 C25 C20 C21 -2.7(3) . . . . ?
C50 C51 C52 C53 -1.0(4) . . . . ?
C50 C55 C54 C53 -1.7(4) . . . . ?
C7 C4 C3 N2 179.8(2) . . . . ?
C7 C4 C3 C6 2.2(5) . . . . ?
C61 C62 C63 C64 -1.8(3) . . . . ?
C61 C62 C63 C67 174.4(2) . . . . ?
C61 C60 C45 C44 111.0(2) . . . . ?
C61 C60 C45 C40 -62.6(3) . . . . ?
C20 C25 C24 C23 3.5(3) . . . . ?
C20 C11 C12 C13 -176.8(2) . . . . ?
C20 C21 C22 C23 0.3(4) . . . . ?
C52 C51 C50 C41 -168.0(2) . . . . ?
C52 C51 C50 C55 -0.4(3) . . . . ?
C52 C53 C54 C55 0.4(4) . . . . ?
C12 C11 C20 C25 87.8(3) . . . . ?
C12 C11 C20 C21 -81.7(3) . . . . ?
C60 C65 C64 C63 0.4(3) . . . . ?
C64 C65 C60 C61 -0.9(3) . . . . ?
C64 C65 C60 C45 170.5(2) . . . . ?
C45 C40 C41 C42 4.6(3) . . . . ?
C45 C40 C41 C50 -168.0(2) . . . . ?
C27 C23 C24 C25 172.6(2) . . . . ?
C54 C53 C52 C51 0.9(4) . . . . ?
C58 C55 C54 C53 176.4(2) . . . . ?
C63 C62 C61 C60 1.4(3) . . . . ?
C63 C62 C61 C66 -173.7(2) . . . . ?
C66 C61 C60 C65 175.0(2) . . . . ?
C66 C61 C60 C45 3.6(3) . . . . ?
C57 C53 C52 C51 -177.8(3) . . . . ?
C57 C53 C54 C55 179.2(3) . . . . ?

loop_
_smtbx_masks_void_nr
_smtbx_masks_void_average_x
_smtbx_masks_void_average_y
_smtbx_masks_void_average_z
_smtbx_masks_void_volume
_smtbx_masks_void_count_electrons
_smtbx_masks_void_content
1 0.000 0.500 0.500 448.6 95.4 '2 C7H8'
2 0.500 0.000 0.000 448.6 95.4 '2 C7H8'
